data_4000464
loop_
_publ_author_name
'Berta Gomez-Lor'
'Enrique GutierrezPuebla'
'M. Angeles Monge'
'Caridad Ruiz Valero'
'Natalia Snejko'
'Concepci\'on Cascales'

_publ_section_title
;
Catalytic behavior of rare-earth sulfates: applications
in organic hydrogenation and oxidation reactions
;
_journal_name_full 'Chemistry of Materials'
_journal_year 2004
_chemical_formula_sum 'H6 Ho N O9 S2'
_chemical_formula_weight 393.05
_space_group_IT_number 14
_symmetry_cell_setting monoclinic
_symmetry_space_group_name_Hall '-P 2yn'
_symmetry_space_group_name_H-M 'P 1 21/n 1'
_atom_sites_solution_hydrogens geom
_atom_sites_solution_primary direct
_atom_sites_solution_secondary difmap
_cell_angle_alpha 90.00
_cell_angle_beta 119.5290(10)
_cell_angle_gamma 90.00
_cell_formula_units_Z 4
_cell_length_a 10.2171(7)
_cell_length_b 8.3349(5)
_cell_length_c 10.3267(7)
_cell_measurement_temperature 296(2)
_cell_volume 765.18(9)
_diffrn_ambient_temperature 296(2)
_diffrn_radiation_monochromator graphite
_diffrn_radiation_source 'fine-focus sealed tube'
_diffrn_radiation_type MoK\a
_diffrn_radiation_wavelength 0.71073
_diffrn_reflns_av_R_equivalents 0.0785
_diffrn_reflns_av_sigmaI/netI 0.0701
_diffrn_reflns_limit_h_max 15
_diffrn_reflns_limit_h_min -6
_diffrn_reflns_limit_k_max 8
_diffrn_reflns_limit_k_min -11
_diffrn_reflns_limit_l_max 5
_diffrn_reflns_limit_l_min -15
_diffrn_reflns_number 3584
_diffrn_reflns_theta_max 32.07
_diffrn_reflns_theta_min 3.33
_exptl_absorpt_coefficient_mu 10.915
_exptl_absorpt_correction_T_max 1.000
_exptl_absorpt_correction_T_min 0.418
_exptl_absorpt_correction_type SADABS
_exptl_crystal_colour pink
_exptl_crystal_density_diffrn 3.412
_exptl_crystal_description prismatic
_exptl_crystal_F_000 736
_exptl_crystal_size_max 0.20
_exptl_crystal_size_mid 0.12
_exptl_crystal_size_min 0.12
_exptl_crystal_thermal_history 'synthesized at 170 oC for one week'
_refine_ls_extinction_coef ?
_refine_ls_extinction_method none
_refine_ls_goodness_of_fit_all 0.984
_refine_ls_goodness_of_fit_obs 1.053
_refine_ls_hydrogen_treatment ?
_refine_ls_matrix_type full
_refine_ls_number_parameters 118
_refine_ls_number_reflns 1966
_refine_ls_number_restraints 0
_refine_ls_restrained_S_all 0.984
_refine_ls_restrained_S_obs 1.053
_refine_ls_R_factor_all 0.0509
_refine_ls_R_factor_obs 0.0373
_refine_ls_shift/esd_max -4.257
_refine_ls_shift/esd_mean 0.325
_refine_ls_structure_factor_coef Fsqd
_refine_ls_weighting_details 'w=1/[\s^2^(Fo^2^)+(0.0520P)^2^+0.0000P] where P=(Fo^2^+2Fc^2^)/3'
_refine_ls_weighting_scheme calc
_refine_ls_wR_factor_all 0.0916
_refine_ls_wR_factor_obs 0.0876
_reflns_number_observed 1592
_reflns_number_total 1966
_reflns_observed_criterion >2sigma(I)
_cod_depositor_comments
;
The following automatic conversions were performed:
'_symmetry_cell_setting' value 'Monoclinic' changed to 'monoclinic'
according to '/home/saulius/struct/CIF-dictionaries/cif_core.dic'
dictionary named 'cif_core.dic' version 2.4.1 from 2010-06-29.

Automatic conversion script
Id: cif_fix_enum 1527 2010-12-29 10:47:43Z saulius 

The following automatic conversions were performed:

'_refine_ls_weighting_scheme' value 'calc
w=1/[\s^2^(Fo^2^)+(0.0520P)^2^+0.0000P] where P=(Fo^2^+2Fc^2^)/3' was
changed to 'calc'. New tag '_refine_ls_weighting_details' was
created. The value of the new tag was set to
'w=1/[\s^2^(Fo^2^)+(0.0520P)^2^+0.0000P] where P=(Fo^2^+2Fc^2^)/3'.

Automatic conversion script
Id: cif_fix_values 3143 2015-03-26 13:38:13Z robertas 
;
_cod_original_sg_symbol_H-M P2(1)/n
_cod_database_code 4000464

loop_
_symmetry_equiv_pos_as_xyz
'x, y, z'
'-x+1/2, y+1/2, -z+1/2'
'-x, -y, -z'
'x-1/2, -y-1/2, z-1/2'

loop_
_atom_site_aniso_label
_atom_site_aniso_U_11
_atom_site_aniso_U_22
_atom_site_aniso_U_33
_atom_site_aniso_U_23
_atom_site_aniso_U_13
_atom_site_aniso_U_12
Ho1 0.0103(2) 0.0050(2) 0.01029(15) 0.00028(12) 0.00639(13) 0.00055(13)
S1 0.0099(9) 0.0108(8) 0.0105(7) 0.0015(6) 0.0062(7) 0.0006(7)
S2 0.0117(10) 0.0075(8) 0.0104(7) -0.0014(6) 0.0063(7) 0.0000(6)
O1 0.020(4) 0.022(3) 0.020(3) 0.010(2) 0.013(3) 0.004(2)
O2 0.014(3) 0.029(3) 0.014(2) -0.013(2) 0.008(2) -0.005(2)
O3 0.012(3) 0.024(3) 0.018(3) -0.005(2) 0.008(3) -0.002(2)
O4 0.025(4) 0.011(3) 0.029(3) -0.005(2) 0.018(3) -0.001(2)
O5 0.035(4) 0.018(3) 0.015(3) 0.002(2) 0.012(3) 0.002(3)
O6 0.022(3) 0.010(3) 0.016(2) 0.007(2) 0.011(3) 0.005(2)
O7 0.018(3) 0.016(3) 0.019(3) -0.001(2) 0.011(3) 0.002(2)
O8 0.018(3) 0.016(3) 0.026(3) -0.004(2) 0.014(3) -0.005(2)
O9 0.020(4) 0.013(3) 0.026(3) 0.002(2) 0.014(3) 0.000(2)
N1 0.022(6) 0.017(5) 0.025(5) -0.002(4) 0.014(4) 0.000(4)

loop_
_atom_site_label
_atom_site_type_symbol
_atom_site_fract_x
_atom_site_fract_y
_atom_site_fract_z
_atom_site_U_iso_or_equiv
_atom_site_thermal_displace_type
_atom_site_occupancy
_atom_site_calc_flag
_atom_site_refinement_flags
_atom_site_disorder_group
Ho1 Ho 0.28036(4) 0.36065(4) 0.03605(3) 0.00794(11) Uani 1 d . .
S1 S 0.6250(2) 0.3633(2) 0.1823(2) 0.0099(3) Uani 1 d . .
S2 S 0.1036(2) 0.7044(2) 0.0998(2) 0.0095(3) Uani 1 d . .
O1 O 0.2964(7) 0.5657(7) -0.1089(7) 0.0195(12) Uani 1 d . .
O2 O 0.2380(7) 0.2159(8) -0.1815(6) 0.0188(12) Uani 1 d . .
O3 O 0.5109(7) 0.2449(7) 0.0811(6) 0.0179(12) Uani 1 d . .
O4 O 0.5378(7) 0.4842(7) 0.2122(7) 0.0196(13) Uani 1 d . .
O5 O 0.0521(8) 0.7887(8) -0.0398(6) 0.0230(13) Uani 1 d . .
O6 O 0.3288(7) 0.3187(7) 0.2751(6) 0.0152(11) Uani 1 d . .
O7 O 0.2238(7) 0.5868(7) 0.1266(6) 0.0165(11) Uani 1 d . .
O8 O 0.0234(8) 0.3779(7) -0.1016(7) 0.0186(12) Uani 1 d . .
O9 O 0.2196(7) 0.0842(7) 0.0509(7) 0.0185(12) Uani 1 d . .
N1 N 0.4728(12) -0.1590(11) 0.1817(11) 0.021(2) Uani 1 d . .
H91 H 0.0998 0.0542 0.9518 0.050 Uiso 1 d . .
H92 H 0.2224 0.0873 0.1337 0.050 Uiso 1 d . .
H11 H 0.5520 0.8060 0.1460 0.050 Uiso 1 d . .
H12 H 0.5210 0.8282 0.2923 0.050 Uiso 1 d . .
H13 H 0.4920 0.9420 0.1880 0.050 Uiso 1 d . .
H14 H 0.4360 0.7460 0.1850 0.050 Uiso 1 d . .
